data_9000409
loop_
_publ_author_name
'Graham, J.'
'Thornber, M. R.'

_publ_section_title
;The crystal chemistry of complex niobium and tantalum oxides II. Composition
 and structure of wodginite from Wodgina, Australia
;
_journal_name_full 'American Mineralogist'
_journal_page_first 1040
_journal_page_last 1044
_journal_volume 59
_journal_year 1974
_chemical_formula_sum 'Fe0.01 Mn Nb0.3 O8 Sn0.47 Ta2.12'
_chemical_name_mineral Wodginite
_space_group_IT_number 9
_symmetry_space_group_name_Hall 'C -2yc'
_symmetry_space_group_name_H-M 'C 1 c 1'
_cell_angle_alpha 90
_cell_angle_beta 91.21
_cell_angle_gamma 90
_cell_length_a 9.530
_cell_length_b 11.490
_cell_length_c 5.098
_cell_formula_units_Z 4
_cell_volume 558.105
_database_code_amcsd 0000419
_exptl_crystal_density_diffrn 7.745
_cod_original_formula_sum 'Ta2.12 Sn.47 Fe.01 Nb.3 Mn O8'
_cod_database_code 9000409

loop_
_space_group_symop_operation_xyz
x,y,z
1/2+x,1/2+y,z
x,-y,1/2+z
1/2+x,1/2-y,1/2+z

loop_
_atom_site_label
_atom_site_fract_x
_atom_site_fract_y
_atom_site_fract_z
_atom_site_occupancy
_atom_site_U_iso_or_equiv
Ta 0.37500 0.41400 0.25000 1.00000 0.00507
Ta1 0.37500 0.08900 0.75000 0.42000 0.01013
Sn1 0.37500 0.08900 0.75000 0.47000 0.01013
Fe1 0.37500 0.08900 0.75000 0.01000 0.01013
Ta2 0.12500 0.16900 0.25000 0.70000 0.01013
Nb2 0.12500 0.16900 0.25000 0.30000 0.01013
Mn 0.12500 0.34300 0.75000 1.00000 0.00887
O1 0.25500 0.08500 0.08800 1.00000 ?
O2 0.50700 0.43800 0.90800 1.00000 ?
O3 0.26600 0.42800 0.55500 1.00000 ?
O4 0.49100 0.05100 0.44800 1.00000 ?
O5 0.25600 0.29600 0.10200 1.00000 ?
O6 0.52500 0.18300 0.88400 1.00000 ?
O7 0.24700 0.19200 0.57700 1.00000 ?
O8 0.52500 0.31200 0.40600 1.00000 ?

loop_
_cod_related_entry_id
_cod_related_entry_database
_cod_related_entry_code
1 AMCSD 0000419
